data_4313476
loop_
_publ_author_name
'Olivier Clot'
'Yumi Akahori'
'Carolyn Moorlag'
'Daniel B. Leznoff'
'Michael O. Wolf'
'Raymond J. Batchelor'
'Brian O. Patrick'
'Mikita Ishii'

_publ_contact_author
;
 D. Leznoff
 Dept. of Chemistry, Simon Fraser University
 8888 University Way
 Burnaby, B.C.
 Canada
 V5A 1S6
;
_publ_contact_author_email dleznoff@sfu.ca
_publ_contact_author_fax 604-291-3765
_publ_contact_author_phone 604-291-4887
_publ_section_title
;
 Model Complexes for Metallated Polythiophenes: Gold(I) and Palladium(II)
 Complexes of Bis(diphenylphosphino)oligothiophenes
;
_journal_name_full 'Inorganic Chemistry'
_journal_page_first 2704
_journal_page_last 2713
_journal_paper_doi 10.1021/ic0258328
_journal_volume 42
_journal_year 2003
_chemical_formula_sum 'C34 H28 Au2 Cl6 P2 S2'
_chemical_formula_weight 1169.31
_space_group_IT_number 15
_symmetry_cell_setting monoclinic
_symmetry_Int_Tables_number 15
_symmetry_space_group_name_Hall '-C 2yc'
_symmetry_space_group_name_H-M 'C 1 2/c 1'
_audit_creation_date 2002-03-19
_audit_creation_method 'by teXsan v1.8'
_audit_update_record
;
?
;
_cell_angle_alpha 90
_cell_angle_beta 99.759(4)
_cell_angle_gamma 90
_cell_formula_units_Z 4
_cell_length_a 13.1073(9)
_cell_length_b 17.672(1)
_cell_length_c 17.192(1)
_cell_measurement_reflns_used 6147
_cell_measurement_temperature 198.2
_cell_measurement_theta_max 27.91
_cell_measurement_theta_min 3.15
_cell_volume 3924.6(4)
_computing_cell_refinement 'd*TREK (MSC, 1996-1998)'
_computing_data_collection 'd*TREK (MSC, 1996-1998)'
_computing_data_reduction 'd*TREK (MSC, 1996-1998)'
_computing_publication_material 'teXsan (MSC, 1992-1997)'
_computing_structure_refinement 'teXsan (MSC, 1992-1997)'
_computing_structure_solution
;
SIR97 (Altomare, et. al. 1998)
;
_diffrn_ambient_temperature 198.2
_diffrn_detector_area_resol_mean 11.76
_diffrn_measurement_device_type 'Rigaku/ADSC CCD'
_diffrn_measurement_method 'area detector'
_diffrn_orient_matrix_UB_11 0.00000
_diffrn_orient_matrix_UB_12 0.00000
_diffrn_orient_matrix_UB_13 0.00000
_diffrn_orient_matrix_UB_21 0.00000
_diffrn_orient_matrix_UB_22 0.00000
_diffrn_orient_matrix_UB_23 0.00000
_diffrn_orient_matrix_UB_31 0.00000
_diffrn_orient_matrix_UB_32 0.00000
_diffrn_orient_matrix_UB_33 0.00000
_diffrn_radiation_detector CCD
_diffrn_radiation_monochromator graphite
_diffrn_radiation_source 'X-ray tube'
_diffrn_radiation_type 'Mo K\a'
_diffrn_radiation_wavelength 0.7107
_diffrn_reflns_av_R_equivalents 0.03519
_diffrn_reflns_av_sigmaI/netI 0.080
_diffrn_reflns_limit_h_max 16
_diffrn_reflns_limit_h_min -16
_diffrn_reflns_limit_k_max 20
_diffrn_reflns_limit_k_min -22
_diffrn_reflns_limit_l_max 21
_diffrn_reflns_limit_l_min -21
_diffrn_reflns_number 16070
_diffrn_reflns_reduction_process 'Lp corrections applied'
_diffrn_reflns_theta_max 27.91
_diffrn_reflns_theta_min 3.15
_diffrn_standards_decay_% 0.00
_diffrn_standards_interval_count 0
_diffrn_standards_number 0
_exptl_absorpt_coefficient_mu 8.114
_exptl_absorpt_correction_T_max 1.000
_exptl_absorpt_correction_T_min 0.465
_exptl_absorpt_correction_type multi-scan
_exptl_crystal_colour clear
_exptl_crystal_density_diffrn 1.979
_exptl_crystal_density_meas ?
_exptl_crystal_description irregular
_exptl_crystal_F_000 2216.00
_exptl_crystal_size_max 0.50
_exptl_crystal_size_mid 0.25
_exptl_crystal_size_min 0.15
_refine_diff_density_max 1.59
_refine_diff_density_min -1.35
_refine_ls_extinction_method none
_refine_ls_goodness_of_fit_all 1.156
_refine_ls_goodness_of_fit_ref 1.156
_refine_ls_hydrogen_treatment constr
_refine_ls_matrix_type full
_refine_ls_number_constraints 0
_refine_ls_number_parameters 208
_refine_ls_number_reflns 4176
_refine_ls_number_restraints 0
_refine_ls_R_factor_all 0.0511
_refine_ls_R_factor_gt 0.028
_refine_ls_shift/su_max 0.0027
_refine_ls_shift/su_mean 0.0005
_refine_ls_structure_factor_coef Fsqd
_refine_ls_weighting_details 'w = 1/[\s^2^(Fo^2^)]'
_refine_ls_weighting_scheme sigma
_refine_ls_wR_factor_all 0.0797
_refine_ls_wR_factor_ref 0.0797
_reflns_number_gt 3383
_reflns_number_total 4296
_reflns_threshold_expression I>3.00\s(I)
_cod_data_source_file ic0258328si20030203_055733_5.cif
_cod_data_source_block MW012/2Au2P2S
_cod_depositor_comments
;
The following automatic conversions were performed:

'_exptl_crystal_density_meas' value 'not measured' was changed to '?'
- the value is perceived as not measured.

Automatic conversion script
Id: cif_fix_values 3008 2015-01-20 13:52:24Z robertas 
;
_cod_original_sg_symbol_H-M 'C 2/c      '
_cod_original_formula_sum 'C34 H28 Au2 Cl6 P2 S2 '
_cod_database_code 4313476

loop_
_symmetry_equiv_pos_as_xyz
'   +x,   +y,   +z'
'1/2+x,1/2+y,   +z'
'   -x,   +y,1/2-z'
1/2-x,1/2+y,1/2-z
'   -x,   -y,   -z'
'1/2-x,1/2-y,   -z'
'   +x,   -y,1/2+z'
1/2+x,1/2-y,1/2+z

loop_
_atom_site_label
_atom_site_fract_x
_atom_site_fract_y
_atom_site_fract_z
_atom_site_U_iso_or_equiv
_atom_site_occupancy
_atom_site_refinement_flags
_atom_site_adp_type
_atom_site_calc_flag
_atom_site_calc_attached_atom
Au 0.61759(1) 0.589069(9) 0.80429(1) 0.02738(6) 1.000 . Uani d ?
Cl(1) 0.5618(1) 0.66892(8) 0.89267(8) 0.0457(4) 1.000 . Uani d ?
Cl(2) 0.8853(3) 0.2946(2) 0.3318(2) 0.121(1) 1.000 . Uani d ?
Cl(3) 0.8630(3) 0.3577(2) 0.4834(2) 0.132(1) 1.000 . Uani d ?
S 0.4101(1) 0.37085(8) 0.64226(8) 0.0419(4) 1.000 . Uani d ?
P(1) 0.6751(1) 0.51182(6) 0.71872(7) 0.0255(3) 1.000 . Uani d ?
C(2) 0.5021(4) 0.4185(2) 0.7077(3) 0.025(1) 1.000 . Uani d ?
C(3) 0.5728(4) 0.4524(3) 0.6678(2) 0.027(1) 1.000 . Uani d ?
C(4) 0.5515(5) 0.4389(3) 0.5852(3) 0.038(1) 1.000 . Uani d ?
C(5) 0.4658(5) 0.3956(3) 0.5639(3) 0.043(2) 1.000 . Uani d ?
C(11) 0.7768(4) 0.4476(3) 0.7621(3) 0.030(1) 1.000 . Uani d ?
C(12) 0.7809(4) 0.3732(3) 0.7380(3) 0.040(1) 1.000 . Uani d ?
C(13) 0.8596(5) 0.3264(3) 0.7725(4) 0.050(2) 1.000 . Uani d ?
C(14) 0.9364(5) 0.3538(4) 0.8304(4) 0.055(2) 1.000 . Uani d ?
C(15) 0.9334(6) 0.4287(4) 0.8536(4) 0.061(2) 1.000 . Uani d ?
C(16) 0.8557(5) 0.4756(3) 0.8198(3) 0.047(2) 1.000 . Uani d ?
C(17) 0.8411(8) 0.2814(5) 0.4229(6) 0.096(3) 1.000 . Uani d ?
C(21) 0.7303(4) 0.5611(3) 0.6430(3) 0.032(1) 1.000 . Uani d ?
C(22) 0.7841(6) 0.5230(4) 0.5931(4) 0.068(2) 1.000 . Uani d ?
C(23) 0.8294(7) 0.5609(5) 0.5370(5) 0.078(3) 1.000 . Uani d ?
C(24) 0.8217(6) 0.6386(5) 0.5326(4) 0.066(2) 1.000 . Uani d ?
C(25) 0.7661(6) 0.6779(3) 0.5810(4) 0.055(2) 1.000 . Uani d ?
C(26) 0.7190(4) 0.6387(3) 0.6358(3) 0.038(1) 1.000 . Uani d ?
H(4) 0.5938 0.4586 0.5479 0.046 1.000 . Uiso c ?
H(5) 0.4392 0.3805 0.5095 0.051 1.000 . Uiso c ?
H(12) 0.7273 0.3536 0.6962 0.048 1.000 . Uiso c ?
H(13) 0.8611 0.2734 0.7558 0.060 1.000 . Uiso c ?
H(14) 0.9926 0.3206 0.8549 0.066 1.000 . Uiso c ?
H(15) 0.9878 0.4483 0.8949 0.073 1.000 . Uiso c ?
H(16) 0.8552 0.5287 0.8359 0.057 1.000 . Uiso c ?
H(22) 0.7905 0.4678 0.5972 0.082 1.000 . Uiso c ?
H(23) 0.8663 0.5329 0.5011 0.093 1.000 . Uiso c ?
H(24) 0.8559 0.6662 0.4948 0.079 1.000 . Uiso c ?
H(25) 0.7598 0.7331 0.5768 0.066 1.000 . Uiso c ?
H(26) 0.6778 0.6661 0.6691 0.046 1.000 . Uiso c ?
H(100) 0.7665 0.2715 0.4119 0.115 1.000 . Uiso c ?
H(101) 0.8770 0.2377 0.4498 0.115 1.000 . Uiso c ?

loop_
_atom_site_aniso_label
_atom_site_aniso_U_11
_atom_site_aniso_U_22
_atom_site_aniso_U_33
_atom_site_aniso_U_12
_atom_site_aniso_U_13
_atom_site_aniso_U_23
Au 0.0340(1) 0.0223(1) 0.0262(1) 0.00045(7) 0.00615(8) -0.00327(6)
Cl(1) 0.0601(9) 0.0404(7) 0.0389(7) 0.0033(6) 0.0153(6) -0.0151(5)
Cl(2) 0.148(3) 0.080(2) 0.131(2) 0.007(2) 0.009(2) -0.008(2)
Cl(3) 0.187(3) 0.085(2) 0.101(2) -0.007(2) -0.043(2) -0.021(1)
S 0.0413(8) 0.0506(8) 0.0327(6) -0.0099(6) 0.0036(6) -0.0158(6)
P(1) 0.0323(6) 0.0208(5) 0.0243(5) 0.0025(5) 0.0071(5) 0.0005(4)
C(2) 0.029(2) 0.021(2) 0.025(2) 0.001(2) 0.002(2) -0.003(2)
C(3) 0.034(3) 0.025(2) 0.023(2) 0.005(2) 0.007(2) 0.000(2)
C(4) 0.055(4) 0.040(3) 0.022(2) 0.005(3) 0.010(2) 0.000(2)
C(5) 0.052(4) 0.051(3) 0.023(2) 0.003(3) 0.001(2) -0.011(2)
C(11) 0.036(3) 0.023(2) 0.031(2) 0.006(2) 0.011(2) 0.004(2)
C(12) 0.044(3) 0.028(3) 0.049(3) 0.002(2) 0.013(2) 0.000(2)
C(13) 0.055(4) 0.033(3) 0.066(4) 0.014(3) 0.025(3) 0.011(3)
C(14) 0.049(4) 0.065(4) 0.051(4) 0.028(3) 0.013(3) 0.018(3)
C(15) 0.053(4) 0.074(5) 0.050(4) 0.017(4) -0.006(3) 0.000(3)
C(16) 0.050(4) 0.044(3) 0.043(3) 0.009(3) -0.006(3) -0.007(2)
C(17) 0.124(8) 0.056(5) 0.090(6) 0.006(5) -0.035(5) 0.004(4)
C(21) 0.032(3) 0.032(2) 0.033(2) 0.003(2) 0.011(2) 0.008(2)
C(22) 0.091(5) 0.050(4) 0.079(5) 0.030(4) 0.058(4) 0.030(3)
C(23) 0.087(6) 0.073(5) 0.088(6) 0.035(5) 0.061(5) 0.040(4)
C(24) 0.056(4) 0.078(5) 0.071(5) 0.000(4) 0.029(4) 0.039(4)
C(25) 0.075(5) 0.039(3) 0.049(3) -0.010(3) 0.008(3) 0.015(2)
C(26) 0.048(3) 0.032(2) 0.034(3) -0.002(2) 0.003(2) 0.002(2)

loop_
_atom_type_symbol
_atom_type_oxidation_number
_atom_type_number_in_cell
_atom_type_scat_dispersion_real
_atom_type_scat_dispersion_imag
_atom_type_scat_source
C 0 136 0.002 0.002
;International Tables for Crystallography
(1992, Vol. C, Tables 4.2.6.8 and 6.1.1.1)
;
H 0 112 0.000 0.000
;International Tables for Crystallography
(1992, Vol. C, Table 6.1.1.2)
;
P 0 8 0.090 0.095
;International Tables for Crystallography
(1992, Vol. C, Tables 4.2.6.8 and 6.1.1.1)
;
S 0 8 0.110 0.124
;International Tables for Crystallography
(1992, Vol. C, Tables 4.2.6.8 and 6.1.1.1)
;
Cl 0 24 0.132 0.159
;International Tables for Crystallography
(1992, Vol. C, Tables 4.2.6.8 and 6.1.1.1)
;
Au 0 8 -2.688 8.798
;International Tables for Crystallography
(1992, Vol. C, Tables 4.2.6.8 and 6.1.1.1)
;

loop_
_geom_angle_atom_site_label_1
_geom_angle_atom_site_label_2
_geom_angle_atom_site_label_3
_geom_angle
_geom_angle_site_symmetry_1
_geom_angle_site_symmetry_2
_geom_angle_site_symmetry_3
_geom_angle_publ_flag
Cl(1) Au P(1) 178.95(5) . . . yes
C(2) S C(5) 92.5(2) . . . yes
Au P(1) C(3) 111.7(1) . . . yes
Au P(1) C(11) 114.8(2) . . . yes
Au P(1) C(21) 113.6(2) . . . yes
C(3) P(1) C(11) 105.6(2) . . . yes
C(3) P(1) C(21) 106.5(2) . . . yes
C(11) P(1) C(21) 103.9(2) . . . yes
S C(2) C(2) 120.6(4) . . 2_656 yes
S C(2) C(3) 110.0(3) . . . yes
C(2) C(2) C(3) 129.4(5) 2_656 . . yes
P(1) C(3) C(2) 121.1(3) . . . yes
P(1) C(3) C(4) 125.9(4) . . . yes
C(2) C(3) C(4) 112.9(4) . . . yes
C(3) C(4) C(5) 112.2(5) . . . yes
C(3) C(4) H(4) 123.9 . . . no
C(5) C(4) H(4) 123.9 . . . no
S C(5) C(4) 112.3(4) . . . yes
S C(5) H(5) 123.8 . . . no
C(4) C(5) H(5) 123.8 . . . no
P(1) C(11) C(12) 122.4(4) . . . yes
P(1) C(11) C(16) 118.4(4) . . . yes
C(12) C(11) C(16) 119.2(5) . . . yes
C(11) C(12) C(13) 120.5(5) . . . yes
C(11) C(12) H(12) 119.8 . . . no
C(13) C(12) H(12) 119.8 . . . no
C(12) C(13) C(14) 120.1(5) . . . yes
C(12) C(13) H(13) 119.9 . . . no
C(14) C(13) H(13) 119.9 . . . no
C(13) C(14) C(15) 119.5(5) . . . yes
C(13) C(14) H(14) 120.3 . . . no
C(15) C(14) H(14) 120.3 . . . no
C(14) C(15) C(16) 120.8(6) . . . yes
C(14) C(15) H(15) 119.6 . . . no
C(16) C(15) H(15) 119.6 . . . no
C(11) C(16) C(15) 119.9(6) . . . yes
C(11) C(16) H(16) 120.1 . . . no
C(15) C(16) H(16) 120.1 . . . no
Cl(2) C(17) Cl(3) 113.1(6) . . . yes
Cl(2) C(17) H(100) 108.6 . . . no
Cl(2) C(17) H(101) 108.6 . . . no
Cl(3) C(17) H(100) 108.6 . . . no
Cl(3) C(17) H(101) 108.6 . . . no
H(100) C(17) H(101) 109.5 . . . no
P(1) C(21) C(22) 121.4(4) . . . yes
P(1) C(21) C(26) 119.4(4) . . . yes
C(22) C(21) C(26) 119.2(4) . . . yes
C(21) C(22) C(23) 121.5(6) . . . yes
C(21) C(22) H(22) 119.2 . . . no
C(23) C(22) H(22) 119.2 . . . no
C(22) C(23) C(24) 118.9(6) . . . yes
C(22) C(23) H(23) 120.6 . . . no
C(24) C(23) H(23) 120.6 . . . no
C(23) C(24) C(25) 120.6(5) . . . yes
C(23) C(24) H(24) 119.7 . . . no
C(25) C(24) H(24) 119.7 . . . no
C(24) C(25) C(26) 119.7(5) . . . yes
C(24) C(25) H(25) 120.2 . . . no
C(26) C(25) H(25) 120.2 . . . no
C(21) C(26) C(25) 120.0(5) . . . yes
C(21) C(26) H(26) 120.0 . . . no
C(25) C(26) H(26) 120.0 . . . no

loop_
_geom_bond_atom_site_label_1
_geom_bond_atom_site_label_2
_geom_bond_distance
_geom_bond_site_symmetry_1
_geom_bond_site_symmetry_2
_geom_bond_publ_flag
Au Cl(1) 2.283(1) . . yes
Au P(1) 2.230(1) . . yes
Cl(2) C(17) 1.77(1) . . yes
Cl(3) C(17) 1.698(9) . . yes
S C(2) 1.722(5) . . yes
S C(5) 1.695(6) . . yes
P(1) C(3) 1.808(5) . . yes
P(1) C(11) 1.813(5) . . yes
P(1) C(21) 1.815(5) . . yes
C(2) C(2) 1.466(9) . 2_656 yes
C(2) C(3) 1.381(6) . . yes
C(3) C(4) 1.419(6) . . yes
C(4) C(5) 1.357(8) . . yes
C(4) H(4) 0.98 . . no
C(5) H(5) 0.98 . . no
C(11) C(12) 1.382(7) . . yes
C(11) C(16) 1.396(8) . . yes
C(12) C(13) 1.376(8) . . yes
C(12) H(12) 0.98 . . no
C(13) C(14) 1.38(1) . . yes
C(13) H(13) 0.98 . . no
C(14) C(15) 1.38(1) . . yes
C(14) H(14) 0.98 . . no
C(15) C(16) 1.364(9) . . yes
C(15) H(15) 0.98 . . no
C(16) H(16) 0.98 . . no
C(17) H(100) 0.98 . . no
C(17) H(101) 0.98 . . no
C(21) C(22) 1.376(8) . . yes
C(21) C(26) 1.383(7) . . yes
C(22) C(23) 1.387(8) . . yes
C(22) H(22) 0.98 . . no
C(23) C(24) 1.38(1) . . yes
C(23) H(23) 0.98 . . no
C(24) C(25) 1.38(1) . . yes
C(24) H(24) 0.98 . . no
C(25) C(26) 1.395(8) . . yes
C(25) H(25) 0.98 . . no
C(26) H(26) 0.98 . . no

loop_
_geom_contact_atom_site_label_1
_geom_contact_atom_site_label_2
_geom_contact_distance
_geom_contact_site_symmetry_1
_geom_contact_site_symmetry_2
_geom_contact_publ_flag
Cl(1) C(5) 3.579(5) . 4_565 no
C(13) C(14) 3.481(8) . 2_756 no
C(14) C(14) 3.46(1) . 2_756 no
Au Au 3.3221(4) . 2_656 no

loop_
_geom_torsion_atom_site_label_1
_geom_torsion_atom_site_label_2
_geom_torsion_atom_site_label_3
_geom_torsion_atom_site_label_4
_geom_torsion_site_symmetry_1
_geom_torsion_site_symmetry_2
_geom_torsion_site_symmetry_3
_geom_torsion_site_symmetry_4
_geom_torsion
_geom_torsion_publ_flag
Au P(1) C(3) C(2) . . . . -42.8(4) no
Au P(1) C(3) C(4) . . . . 133.1(4) no
Au P(1) C(11) C(12) . . . . 140.3(4) no
Au P(1) C(11) C(16) . . . . -42.1(5) no
Au P(1) C(21) C(22) . . . . 169.6(5) no
Au P(1) C(21) C(26) . . . . -9.9(5) no
Cl(1) Au P(1) C(3) . . . . 175(3) no
Cl(1) Au P(1) C(11) . . . . 55(3) no
Cl(1) Au P(1) C(21) . . . . -64(3) no
S C(2) C(2) S . . 2_656 2_656 110.8(5) no
S C(2) C(2) C(3) . . 2_656 2_656 -68.8(3) no
S C(2) C(3) P(1) . . . . 176.1(2) no
S C(2) C(3) C(4) . . . . -0.3(5) no
S C(5) C(4) C(3) . . . . 0.1(6) no
P(1) C(3) C(2) C(2) . . . 2_656 -4.2(6) no
P(1) C(3) C(4) C(5) . . . . -176.1(4) no
P(1) C(11) C(12) C(13) . . . . 179.9(4) no
P(1) C(11) C(16) C(15) . . . . 180.0(5) no
P(1) C(21) C(22) C(23) . . . . -177.7(7) no
P(1) C(21) C(26) C(25) . . . . 176.3(5) no
C(2) S C(5) C(4) . . . . -0.2(5) no
C(2) C(2) S C(5) . 2_656 2_656 2_656 -179.4(4) no
C(2) C(2) C(3) C(4) . 2_656 2_656 2_656 179.4(4) no
C(2) C(3) P(1) C(11) . . . . 82.6(4) no
C(2) C(3) P(1) C(21) . . . . -167.3(4) no
C(2) C(3) C(4) C(5) . . . . 0.1(7) no
C(3) P(1) C(11) C(12) . . . . 16.8(5) no
C(3) P(1) C(11) C(16) . . . . -165.6(4) no
C(3) P(1) C(21) C(22) . . . . -67.0(6) no
C(3) P(1) C(21) C(26) . . . . 113.5(4) no
C(3) C(2) S C(5) . . . . 0.3(4) no
C(3) C(2) C(2) C(3) . . 2_656 2_656 111.6(9) no
C(4) C(3) P(1) C(11) . . . . -101.5(4) no
C(4) C(3) P(1) C(21) . . . . 8.6(5) no
C(11) P(1) C(21) C(22) . . . . 44.2(6) no
C(11) P(1) C(21) C(26) . . . . -135.2(4) no
C(11) C(12) C(13) C(14) . . . . -1.2(9) no
C(11) C(16) C(15) C(14) . . . . 1(1) no
C(12) C(11) P(1) C(21) . . . . -95.1(4) no
C(12) C(11) C(16) C(15) . . . . -2.4(9) no
C(12) C(13) C(14) C(15) . . . . 0(1) no
C(13) C(12) C(11) C(16) . . . . 2.3(8) no
C(13) C(14) C(15) C(16) . . . . 0(1) no
C(16) C(11) P(1) C(21) . . . . 82.5(5) no
C(21) C(22) C(23) C(24) . . . . 1(1) no
C(21) C(26) C(25) C(24) . . . . 2(1) no
C(22) C(21) C(26) C(25) . . . . -3.2(9) no
C(22) C(23) C(24) C(25) . . . . -3(1) no
C(23) C(22) C(21) C(26) . . . . 2(1) no
C(23) C(24) C(25) C(26) . . . . 1(1) no
